data_1562019
loop_
_publ_author_name
'Vavra, Martin'
'Poto\<c\<n\'ak, Ivan'
'Du\<sek, Michal'
'\<Ci\<zm\'ar, Erik'
'Ozerov, Mykhaylo'
'Zvyagin, Sergei A.'

_publ_section_title
;
 Low-dimensional compounds containing cyanido groups. XXVIII. Crystal
 structure, spectroscopic and magnetic properties of two copper(II)
 tetracyanidoplatinate complexes with 1,2-diaminopropane
;
_journal_name_full 'Journal of Solid State Chemistry'
_journal_page_first 202
_journal_page_last 208
_journal_paper_doi 10.1016/j.jssc.2014.12.019
_journal_volume 225
_journal_year 2015
_chemical_formula_moiety 'C7 H10 Cu N6 Pt, H2 O'
_chemical_formula_sum 'C7 H12 Cu N6 O Pt'
_chemical_formula_weight 454.86
_chemical_name_systematic
;
catena-(copper(II)-1,2-diaminopropane-\k^2^<i>N,N'</i>-
tris(\m~2~-cyanido)-cyanido-platinum(II), monohydrate)
;
_space_group_IT_number 14
_space_group_name_Hall '-P 2ybc'
_space_group_name_H-M_alt 'P 1 21/c 1'
_symmetry_cell_setting monoclinic
_symmetry_space_group_name_Hall '-P 2ybc'
_symmetry_space_group_name_H-M 'P 1 21/c 1'
_atom_sites_solution_hydrogens geom
_atom_sites_solution_primary direct
_atom_sites_solution_secondary difmap
_cell_angle_alpha 90.00
_cell_angle_beta 103.631(2)
_cell_angle_gamma 90.00
_cell_formula_units_Z 4
_cell_length_a 11.2588(2)
_cell_length_b 9.0800(2)
_cell_length_c 13.0313(3)
_cell_measurement_reflns_used 8256
_cell_measurement_temperature 293(2)
_cell_measurement_theta_max 27.6834
_cell_measurement_theta_min 2.9040
_cell_volume 1294.67(5)
_computing_cell_refinement 'Crysalis CCD and RED (Oxford Diffraction, 2004)'
_computing_data_collection 'Crysalis CCD and RED (Oxford Diffraction, 2004)'
_computing_data_reduction 'Crysalis CCD and RED (Oxford Diffraction, 2004)'
_computing_molecular_graphics 'DIAMOND 2.1e (Brandenburg, 2000)'
_computing_publication_material 'SHELXL-97 (Sheldrick, 1997)'
_computing_structure_refinement 'SHELXL-97 (Sheldrick, 1997)'
_computing_structure_solution 'SHELXS-97 (Sheldrick, 1997)'
_diffrn_ambient_temperature 293(2)
_diffrn_detector_area_resol_mean 20.7491
_diffrn_measured_fraction_theta_full 0.996
_diffrn_measured_fraction_theta_max 0.996
_diffrn_measurement_device 'four-cycle diffractometer'
_diffrn_measurement_device_type 'Xcalibur, Atlas, Gemini ultra'
_diffrn_measurement_method 'Rotation method data acquisition using \w scans'
_diffrn_radiation_monochromator graphite
_diffrn_radiation_source 'Enhance (Mo) X-ray Source'
_diffrn_radiation_type MoK\a
_diffrn_radiation_wavelength 0.71073
_diffrn_reflns_av_R_equivalents 0.0216
_diffrn_reflns_av_sigmaI/netI 0.0130
_diffrn_reflns_limit_h_max 13
_diffrn_reflns_limit_h_min -13
_diffrn_reflns_limit_k_max 11
_diffrn_reflns_limit_k_min -11
_diffrn_reflns_limit_l_max 16
_diffrn_reflns_limit_l_min -15
_diffrn_reflns_number 9945
_diffrn_reflns_theta_full 26.00
_diffrn_reflns_theta_max 26.00
_diffrn_reflns_theta_min 2.92
_exptl_absorpt_coefficient_mu 12.426
_exptl_absorpt_correction_T_max 1.00000
_exptl_absorpt_correction_T_min 0.24987
_exptl_absorpt_correction_type multi-scan
_exptl_absorpt_process_details
;
CrysAlisPro, Oxford Diffraction Ltd.,
Version 1.171.33.48 (release 15-09-2009 CrysAlis171 .NET)
(compiled Sep 15 2009,11:49:04)
Empirical absorption correction using spherical harmonics,
implemented in SCALE3 ABSPACK scaling algorithm.
;
_exptl_crystal_colour blue
_exptl_crystal_density_diffrn 2.334
_exptl_crystal_density_method 'not measured'
_exptl_crystal_description prism
_exptl_crystal_F_000 844
_exptl_crystal_size_max 0.3833
_exptl_crystal_size_mid 0.2993
_exptl_crystal_size_min 0.1961
_refine_diff_density_max 2.756
_refine_diff_density_min -1.321
_refine_diff_density_rms 0.213
_refine_ls_extinction_method none
_refine_ls_goodness_of_fit_ref 1.459
_refine_ls_hydrogen_treatment constr
_refine_ls_matrix_type full
_refine_ls_number_parameters 164
_refine_ls_number_reflns 2534
_refine_ls_number_restraints 3
_refine_ls_restrained_S_all 1.463
_refine_ls_R_factor_all 0.0400
_refine_ls_R_factor_gt 0.0377
_refine_ls_shift/su_max 0.001
_refine_ls_shift/su_mean 0.000
_refine_ls_structure_factor_coef Fsqd
_refine_ls_weighting_details 'calc w=1/[\s^2^(Fo^2^)+(0.0204P)^2^+20.8373P] where P=(Fo^2^+2Fc^2^)/3'
_refine_ls_weighting_scheme calc
_refine_ls_wR_factor_gt 0.0963
_refine_ls_wR_factor_ref 0.0971
_reflns_number_gt 2381
_reflns_number_total 2534
_reflns_threshold_expression >2sigma(I)
_cod_data_source_file JSSC-2015-225-202.cif
_cod_data_source_block 2
_cod_original_sg_symbol_H-M 'P 21/c'
_cod_database_code 1562019

loop_
_symmetry_equiv_pos_as_xyz
'x, y, z'
'-x, y+1/2, -z+1/2'
'-x, -y, -z'
'x, -y-1/2, z-1/2'

loop_
_atom_site_label
_atom_site_type_symbol
_atom_site_fract_x
_atom_site_fract_y
_atom_site_fract_z
_atom_site_U_iso_or_equiv
_atom_site_adp_type
_atom_site_occupancy
_atom_site_symmetry_multiplicity
_atom_site_calc_flag
_atom_site_refinement_flags
_atom_site_disorder_assembly
_atom_site_disorder_group
Pt1 Pt 0.25109(3) 0.74604(4) 0.43625(3) 0.01742(13) Uani 1 1 d . . .
C1 C 0.2495(8) 0.5711(11) 0.5269(8) 0.0217(19) Uani 1 1 d . . .
N1 N 0.2446(7) 0.4726(9) 0.5804(7) 0.0255(19) Uani 1 1 d . . .
C2 C 0.0717(10) 0.7249(11) 0.3844(8) 0.027(2) Uani 1 1 d . . .
N2 N -0.0330(8) 0.7075(11) 0.3523(8) 0.035(2) Uani 1 1 d . . .
C3 C 0.2468(8) 0.9219(11) 0.3464(7) 0.0205(19) Uani 1 1 d . . .
N3 N 0.2427(7) 1.0240(9) 0.2936(7) 0.0250(18) Uani 1 1 d . . .
C4 C 0.4318(9) 0.7602(10) 0.4871(8) 0.023(2) Uani 1 1 d . . .
N4 N 0.5366(8) 0.7649(10) 0.5150(8) 0.033(2) Uani 1 1 d . . .
Cu1 Cu 0.23241(10) 0.32080(12) 0.68554(8) 0.0154(2) Uani 1 1 d . . .
N10 N 0.2503(10) 0.1595(10) 0.5859(7) 0.036(2) Uani 1 1 d D . .
H10A H 0.1772 0.1260 0.5495 0.044 Uiso 0.35(3) 1 calc PR A 1
H10B H 0.2946 0.1885 0.5404 0.044 Uiso 0.35(3) 1 calc PR A 1
H10C H 0.1968 0.1738 0.5234 0.044 Uiso 0.65(3) 1 d PR A 2
H10D H 0.3263 0.1605 0.5749 0.044 Uiso 0.65(3) 1 d PR A 2
N14 N 0.2656(9) 0.1620(9) 0.7947(6) 0.0273(19) Uani 1 1 d . . .
H14A H 0.3439 0.1671 0.8316 0.033 Uiso 0.35(3) 1 calc PR A 1
H14B H 0.2172 0.1740 0.8400 0.033 Uiso 0.35(3) 1 calc PR A 1
H14C H 0.3212 0.1926 0.8523 0.033 Uiso 0.65(3) 1 d PR A 2
H14D H 0.1965 0.1378 0.8141 0.033 Uiso 0.65(3) 1 d PR A 2
C11A C 0.318(2) 0.045(3) 0.663(2) 0.051(13) Uani 0.35(3) 1 d PD A 1
H11A H 0.3086 -0.0467 0.6224 0.061 Uiso 0.35(3) 1 calc PR A 1
C12A C 0.4476(11) 0.0347(15) 0.7351(10) 0.044(3) Uani 0.35(3) 1 d PD A 1
H12A H 0.5065 0.0385 0.6926 0.052 Uiso 0.35(3) 1 calc PR A 1
H12B H 0.4563 -0.0564 0.7736 0.052 Uiso 0.35(3) 1 calc PR A 1
H12C H 0.4609 0.1157 0.7839 0.052 Uiso 0.35(3) 1 calc PR A 1
C13A C 0.242(4) 0.020(3) 0.744(2) 0.026(9) Uani 0.35(3) 1 d PD A 1
H13A H 0.1566 0.0044 0.7109 0.031 Uiso 0.35(3) 1 calc PR A 1
H13B H 0.2732 -0.0611 0.7911 0.031 Uiso 0.35(3) 1 calc PR A 1
C11B C 0.2312(19) 0.0185(17) 0.6318(14) 0.031(5) Uani 0.65(3) 1 d P A 2
H11B H 0.2549 -0.0619 0.5918 0.037 Uiso 0.65(3) 1 calc PR A 2
H11C H 0.1463 0.0060 0.6338 0.037 Uiso 0.65(3) 1 calc PR A 2
C12B C 0.4476(11) 0.0347(15) 0.7351(10) 0.044(3) Uani 0.65(3) 1 d P A 2
H12D H 0.5001 0.0351 0.8048 0.052 Uiso 0.65(3) 1 calc PR A 2
H12E H 0.4594 0.1239 0.6992 0.052 Uiso 0.65(3) 1 calc PR A 2
H12F H 0.4669 -0.0484 0.6966 0.052 Uiso 0.65(3) 1 calc PR A 2
C13B C 0.3130(19) 0.0245(18) 0.7429(14) 0.026(4) Uani 0.65(3) 1 d P A 2
H13C H 0.3013 -0.0648 0.7816 0.032 Uiso 0.65(3) 1 calc PR A 2
O1 O 0.0371(16) 0.202(2) 0.8853(12) 0.128(6) Uani 1 1 d . . .
H1O1 H 0.0194 0.2657 0.9270 0.153 Uiso 1 1 d R . .
H2O1 H -0.0287 0.1592 0.8543 0.153 Uiso 1 1 d R . .

loop_
_atom_site_aniso_label
_atom_site_aniso_U_11
_atom_site_aniso_U_22
_atom_site_aniso_U_33
_atom_site_aniso_U_23
_atom_site_aniso_U_13
_atom_site_aniso_U_12
Pt1 0.01675(19) 0.01411(19) 0.02079(19) 0.00348(13) 0.00319(13) -0.00163(14)
C1 0.016(4) 0.023(5) 0.025(5) 0.003(4) 0.004(4) 0.001(4)
N1 0.024(4) 0.021(4) 0.031(5) 0.002(4) 0.004(4) -0.001(3)
C2 0.031(6) 0.021(5) 0.031(5) 0.010(4) 0.007(4) 0.002(4)
N2 0.022(5) 0.031(5) 0.047(6) 0.009(4) 0.002(4) -0.004(4)
C3 0.014(4) 0.024(5) 0.022(5) 0.001(4) 0.002(3) -0.002(4)
N3 0.024(4) 0.019(4) 0.031(5) 0.004(4) 0.005(4) -0.003(3)
C4 0.028(5) 0.019(5) 0.023(5) 0.003(4) 0.007(4) -0.001(4)
N4 0.019(4) 0.037(5) 0.038(5) 0.000(4) -0.001(4) 0.000(4)
Cu1 0.0174(5) 0.0121(5) 0.0165(5) 0.0004(4) 0.0039(4) -0.0005(4)
N10 0.069(7) 0.022(5) 0.020(4) -0.005(4) 0.015(4) -0.014(4)
N14 0.047(5) 0.017(4) 0.020(4) -0.001(3) 0.013(4) -0.003(4)
C11A 0.05(3) 0.09(3) 0.012(17) -0.019(18) 0.001(16) -0.02(2)
C12A 0.033(6) 0.041(7) 0.053(8) 0.005(6) 0.003(5) 0.013(5)
C13A 0.04(2) 0.017(15) 0.015(14) -0.004(11) -0.003(15) 0.012(16)
C11B 0.055(13) 0.015(8) 0.032(9) -0.009(6) 0.027(9) -0.009(7)
C12B 0.033(6) 0.041(7) 0.053(8) 0.005(6) 0.003(5) 0.013(5)
C13B 0.033(11) 0.014(7) 0.034(11) 0.004(6) 0.010(9) 0.007(8)
O1 0.120(13) 0.190(19) 0.077(10) 0.005(12) 0.032(9) -0.010(13)

loop_
_atom_type_symbol
_atom_type_description
_atom_type_scat_dispersion_real
_atom_type_scat_dispersion_imag
_atom_type_scat_source
C C 0.0033 0.0016 'International Tables Vol C Tables 4.2.6.8 and 6.1.1.4'
H H 0.0000 0.0000 'International Tables Vol C Tables 4.2.6.8 and 6.1.1.4'
Cu Cu 0.3201 1.2651 'International Tables Vol C Tables 4.2.6.8 and 6.1.1.4'
N N 0.0061 0.0033 'International Tables Vol C Tables 4.2.6.8 and 6.1.1.4'
O O 0.0106 0.0060 'International Tables Vol C Tables 4.2.6.8 and 6.1.1.4'
Pt Pt -1.7033 8.3905 'International Tables Vol C Tables 4.2.6.8 and 6.1.1.4'

loop_
_geom_angle_atom_site_label_1
_geom_angle_atom_site_label_2
_geom_angle_atom_site_label_3
_geom_angle
_geom_angle_site_symmetry_1
_geom_angle_site_symmetry_3
C3 Pt1 C2 89.8(4) . .
C3 Pt1 C1 178.0(4) . .
C2 Pt1 C1 88.5(4) . .
C3 Pt1 C4 91.5(4) . .
C2 Pt1 C4 178.1(4) . .
C1 Pt1 C4 90.3(4) . .
N1 C1 Pt1 177.2(9) . .
C1 N1 Cu1 172.8(8) . .
N2 C2 Pt1 177.5(10) . .
C2 N2 Cu1 172.0(9) . 3_566
N3 C3 Pt1 179.1(8) . .
C3 N3 Cu1 171.7(8) . 4_575
N4 C4 Pt1 178.1(9) . .
N1 Cu1 N3 89.7(4) . 4_576
N1 Cu1 N14 165.4(4) . .
N3 Cu1 N14 92.2(3) 4_576 .
N1 Cu1 N10 91.5(3) . .
N3 Cu1 N10 170.9(4) 4_576 .
N14 Cu1 N10 84.4(3) . .
N1 Cu1 N2 99.2(3) . 3_566
N3 Cu1 N2 97.4(4) 4_576 3_566
N14 Cu1 N2 94.9(4) . 3_566
N10 Cu1 N2 91.3(4) . 3_566
C11B N10 C11A 39.0(12) . .
C11B N10 Cu1 109.4(8) . .
C11A N10 Cu1 100.4(14) . .
C11B N10 H10A 73.3 . .
C11A N10 H10A 111.7 . .
Cu1 N10 H10A 111.7 . .
C11B N10 H10B 133.6 . .
C11A N10 H10B 111.7 . .
Cu1 N10 H10B 111.7 . .
H10A N10 H10B 109.5 . .
C11B N10 H10C 111.6 . .
C11A N10 H10C 145.2 . .
Cu1 N10 H10C 109.4 . .
H10A N10 H10C 40.5 . .
H10B N10 H10C 73.7 . .
C11B N10 H10D 108.3 . .
C11A N10 H10D 76.6 . .
Cu1 N10 H10D 109.9 . .
H10A N10 H10D 134.9 . .
H10B N10 H10D 36.5 . .
H10C N10 H10D 108.2 . .
C13A N14 C13B 30.3(13) . .
C13A N14 Cu1 109.4(12) . .
C13B N14 Cu1 107.0(8) . .
C13A N14 H14A 109.8 . .
C13B N14 H14A 83.2 . .
Cu1 N14 H14A 109.8 . .
C13A N14 H14B 109.8 . .
C13B N14 H14B 134.3 . .
Cu1 N14 H14B 109.8 . .
H14A N14 H14B 108.2 . .
C13A N14 H14C 132.3 . .
C13B N14 H14C 111.4 . .
Cu1 N14 H14C 110.3 . .
H14A N14 H14C 30.5 . .
H14B N14 H14C 80.0 . .
C13A N14 H14D 80.7 . .
C13B N14 H14D 109.3 . .
Cu1 N14 H14D 110.3 . .
H14A N14 H14D 131.7 . .
H14B N14 H14D 31.5 . .
H14C N14 H14D 108.6 . .
C13A C11A N10 106.7(19) . .
C13A C11A C12A 100(2) . .
N10 C11A C12A 134(2) . .
C13A C11A H10D 138.2 . .
N10 C11A H10D 33.6 . .
C12A C11A H10D 105.7 . .
C13A C11A H11A 104.1 . .
N10 C11A H11A 104.1 . .
C12A C11A H11A 104.1 . .
H10D C11A H11A 100.5 . .
C11A C12A H12A 109.5 . .
C11A C12A H12B 109.5 . .
H12A C12A H12B 109.5 . .
C11A C12A H12C 109.5 . .
H12A C12A H12C 109.5 . .
H12B C12A H12C 109.5 . .
N14 C13A C11A 97(3) . .
N14 C13A H14D 34.3 . .
C11A C13A H14D 128.0 . .
N14 C13A H13A 112.5 . .
C11A C13A H13A 112.5 . .
H14D C13A H13A 85.6 . .
N14 C13A H13B 112.5 . .
C11A C13A H13B 112.5 . .
H14D C13A H13B 105.0 . .
H13A C13A H13B 110.0 . .
N10 C11B C13B 104.2(14) . .
N10 C11B H11B 110.9 . .
C13B C11B H11B 110.9 . .
N10 C11B H11C 110.9 . .
C13B C11B H11C 110.9 . .
H11B C11B H11C 108.9 . .
C11B C13B N14 104.3(13) . .
C11B C13B H13C 109.6 . .
N14 C13B H13C 109.6 . .
H1O1 O1 H2O1 107.7 . .

loop_
_geom_bond_atom_site_label_1
_geom_bond_atom_site_label_2
_geom_bond_distance
_geom_bond_site_symmetry_2
Pt1 C3 1.974(10) .
Pt1 C2 1.982(11) .
Pt1 C1 1.982(10) .
Pt1 C4 1.990(10) .
C1 N1 1.143(13) .
N1 Cu1 1.971(8) .
C2 N2 1.165(14) .
N2 Cu1 2.197(9) 3_566
C3 N3 1.149(13) .
N3 Cu1 1.976(8) 4_575
C4 N4 1.151(13) .
Cu1 N3 1.976(8) 4_576
Cu1 N14 1.998(8) .
Cu1 N10 1.999(9) .
Cu1 N2 2.197(9) 3_566
N10 C11B 1.450(17) .
N10 C11A 1.524(18) .
N10 H10A 0.9000 .
N10 H10B 0.9000 .
N10 H10C 0.9000 .
N10 H10D 0.9000 .
N14 C13A 1.45(3) .
N14 C13B 1.572(19) .
N14 H14A 0.9000 .
N14 H14B 0.9000 .
N14 H14C 0.9000 .
N14 H14D 0.9000 .
C11A C13A 1.51(2) .
C11A C12A 1.540(17) .
C11A H11A 0.9800 .
C12A H12A 0.9600 .
C12A H12B 0.9600 .
C12A H12C 0.9600 .
C13A H13A 0.9700 .
C13A H13B 0.9700 .
C11B C13B 1.52(3) .
C11B H11B 0.9700 .
C11B H11C 0.9700 .
C13B H13C 0.9800 .
O1 H1O1 0.8496 .
O1 H2O1 0.8502 .

loop_
_geom_hbond_atom_site_label_D
_geom_hbond_atom_site_label_H
_geom_hbond_atom_site_label_A
_geom_hbond_distance_DH
_geom_hbond_distance_HA
_geom_hbond_distance_DA
_geom_hbond_angle_DHA
_geom_hbond_site_symmetry_A
N10 H10B N4 0.90 2.23 3.072(14) 156.6 3_666
N10 H10B N4 0.90 2.23 3.072(14) 156.6 3_666
N10 H10C O1 0.90 2.49 3.35(2) 158.9 4_565
N14 H14B O1 0.90 2.25 3.094(19) 155.1 .
N14 H14C N4 0.90 2.16 3.062(12) 176.4 2_646
N14 H14B O1 0.90 2.25 3.094(19) 155.1 .
N14 H14C N4 0.90 2.16 3.062(12) 176.4 2_646
